data_4110129
loop_
_publ_author_name
'Jeffrey A. Rood'
'William C. Boggess'
'Bruce C. Noll'
'Kenneth W. Henderson'

_publ_contact_author_address
;University of Notre Dame - Department of Chemistry and Biochemistry
251 Nieuwland Science Hall   Notre Dame, IN 46556-5670
;
_publ_contact_author_email khenders@nd.edu
_publ_contact_author_fax '574.631.6652 '
_publ_contact_author_name 'Kenneth W. Henderson'
_publ_contact_author_phone 574.631.7058
_publ_section_title
;
 Assembly of a Homochiral, Body-Centered Cubic Network Composed of
 Vertex-Shared Mg12 Cages: Use of Electrospray Ionization Mass
 Spectrometry to Monitor Metal Carboxylate Nucleation
;
_journal_name_full 'Journal of the American Chemical Society'
_journal_page_first 13675
_journal_page_last 13682
_journal_paper_doi 10.1021/ja074558j
_journal_volume 129
_journal_year 2007
_chemical_formula_moiety 'C16 H30 Mg O8'
_chemical_formula_sum 'C16 H30 Mg O8'
_chemical_formula_weight 374.71
_chemical_name_systematic
; 
 ? 
;
_space_group_IT_number 18
_symmetry_cell_setting orthorhombic
_symmetry_space_group_name_Hall 'P 2 2ab'
_symmetry_space_group_name_H-M 'P 21 21 2'
_atom_sites_solution_hydrogens geom
_atom_sites_solution_primary direct
_atom_sites_solution_secondary difmap
_audit_creation_method SHELXL-97
_cell_angle_alpha 90.00
_cell_angle_beta 90.00
_cell_angle_gamma 90.00
_cell_formula_units_Z 4
_cell_length_a 16.0139(3)
_cell_length_b 18.4185(4)
_cell_length_c 6.39700(10)
_cell_measurement_reflns_used 5573
_cell_measurement_temperature 296(2)
_cell_measurement_theta_max 63.7395
_cell_measurement_theta_min 3.6579
_cell_volume 1886.81(6)
_computing_cell_refinement 'APEX2/SAINT (Bruker, 2006)'
_computing_data_collection 'APEX2 (Bruker, 2006)'
_computing_data_reduction 'SAINT/XPREP (Bruker, 2006; Sheldrick, 2003)'
_computing_molecular_graphics 'XP (Sheldrick, 1998)'
_computing_publication_material 'XCIF (Sheldrick, 2001)/enCIFer (CCDC, 2004)'
_computing_structure_refinement 'XL (Sheldrick, 2001)'
_computing_structure_solution 'XS (Sheldrick, 2001)'
_diffrn_ambient_temperature 100(2)
_diffrn_detector_area_resol_mean 8.33
_diffrn_measured_fraction_theta_full 0.946
_diffrn_measured_fraction_theta_max 0.946
_diffrn_measurement_device_type 'Bruker SMART Apex CCD diffractometer'
_diffrn_measurement_method '\f and \w scans'
_diffrn_radiation_monochromator graphite
_diffrn_radiation_source 'fine-focus sealed tube'
_diffrn_radiation_type CuK\a
_diffrn_radiation_wavelength 1.54178
_diffrn_reflns_av_R_equivalents 0.0263
_diffrn_reflns_av_sigmaI/netI 0.0296
_diffrn_reflns_limit_h_max 18
_diffrn_reflns_limit_h_min -18
_diffrn_reflns_limit_k_max 19
_diffrn_reflns_limit_k_min -21
_diffrn_reflns_limit_l_max 5
_diffrn_reflns_limit_l_min -7
_diffrn_reflns_number 9680
_diffrn_reflns_theta_full 65.53
_diffrn_reflns_theta_max 65.53
_diffrn_reflns_theta_min 3.66
_exptl_absorpt_coefficient_mu 1.166
_exptl_absorpt_correction_T_max 0.9174
_exptl_absorpt_correction_T_min 0.8677
_exptl_absorpt_correction_type mulit-scan
_exptl_crystal_colour clear
_exptl_crystal_density_diffrn 1.319
_exptl_crystal_description needle
_exptl_crystal_F_000 808
_exptl_crystal_size_max 0.483
_exptl_crystal_size_mid 0.121
_exptl_crystal_size_min 0.081
_refine_diff_density_max 0.169
_refine_diff_density_min -0.185
_refine_diff_density_rms 0.039
_refine_ls_abs_structure_details 'Flack H D (1983), Acta Cryst. A39, 876-881'
_refine_ls_abs_structure_Flack 0.01(5)
_refine_ls_extinction_method none
_refine_ls_goodness_of_fit_ref 1.447
_refine_ls_hydrogen_treatment constr
_refine_ls_matrix_type full
_refine_ls_number_parameters 316
_refine_ls_number_reflns 2952
_refine_ls_number_restraints 0
_refine_ls_restrained_S_all 1.447
_refine_ls_R_factor_all 0.0332
_refine_ls_R_factor_gt 0.0301
_refine_ls_shift/su_max 0.001
_refine_ls_shift/su_mean 0.000
_refine_ls_structure_factor_coef Fsqd
_refine_ls_weighting_details 'calc w=1/[\s^2^(Fo^2^)+(0.0333P)^2^+0.0000P] where P=(Fo^2^+2Fc^2^)/3'
_refine_ls_weighting_scheme calc
_refine_ls_wR_factor_gt 0.0716
_refine_ls_wR_factor_ref 0.0721
_reflns_number_gt 2780
_reflns_number_total 2952
_reflns_threshold_expression >2sigma(I)
_cod_data_source_file ja074558jsi20070710_122355.cif
_cod_data_source_block jr61
_cod_depositor_comments
;
The following automatic conversions were performed:

'_symmetry_cell_setting' tag value 'orthorhombic P' was replaced with
'orthorhombic' value as specified in the replacement file
'/home/robertas/cod-tools/perl-scripts/inputs/replacement_values.lst'.

Automatic conversion script
Id: cif_fix_values 3143 2015-03-26 13:38:13Z robertas 
;
_cod_database_code 4110129

loop_
_symmetry_equiv_pos_as_xyz
'x, y, z'
'-x, -y, z'
'-x+1/2, y+1/2, -z'
'x+1/2, -y+1/2, -z'

loop_
_atom_site_label
_atom_site_type_symbol
_atom_site_fract_x
_atom_site_fract_y
_atom_site_fract_z
_atom_site_U_iso_or_equiv
_atom_site_adp_type
_atom_site_occupancy
_atom_site_symmetry_multiplicity
_atom_site_calc_flag
Mg1 Mg 0.76380(4) 0.87461(3) 0.55382(8) 0.01994(16) Uani 1 1 d
O1 O 0.79328(8) 0.78362(7) 0.7248(2) 0.0234(3) Uani 1 1 d
O2 O 0.73009(8) 0.96291(7) 0.37355(19) 0.0244(3) Uani 1 1 d
O3 O 0.67231(8) 0.89964(7) 0.7706(2) 0.0230(3) Uani 1 1 d
H3O H 0.6767(15) 0.8646(12) 0.840(4) 0.028 Uiso 1 1 d
O4 O 0.67364(8) 0.81461(8) 0.3913(2) 0.0251(3) Uani 1 1 d
H4O H 0.6866(16) 0.8028(13) 0.297(4) 0.030 Uiso 1 1 d
O5 O 0.85663(8) 0.84803(8) 0.3461(2) 0.0235(3) Uani 1 1 d
H5O H 0.8509(15) 0.8816(12) 0.282(4) 0.028 Uiso 1 1 d
O6 O 0.85296(8) 0.93282(7) 0.7201(2) 0.0244(3) Uani 1 1 d
H6O H 0.8385(15) 0.9428(14) 0.818(4) 0.029 Uiso 1 1 d
O7 O 0.70485(8) 0.78352(7) 0.99176(19) 0.0247(3) Uani 1 1 d
O8 O 0.82266(8) 0.95833(7) 0.1148(2) 0.0249(3) Uani 1 1 d
C1 C 0.76270(11) 0.75455(10) 0.8848(3) 0.0205(4) Uani 1 1 d
C2 C 0.79501(12) 0.67942(10) 0.9510(3) 0.0228(4) Uani 1 1 d
C3 C 0.81812(15) 0.67978(13) 1.1818(3) 0.0339(5) Uani 1 1 d
H3A H 0.7683(16) 0.6903(12) 1.276(4) 0.041 Uiso 1 1 d
H3B H 0.8401(15) 0.6288(14) 1.231(4) 0.041 Uiso 1 1 d
H3C H 0.8682(16) 0.7127(13) 1.205(4) 0.041 Uiso 1 1 d
C4 C 0.75852(12) 0.98535(10) 0.2025(3) 0.0212(4) Uani 1 1 d
C5 C 0.71738(12) 1.04879(10) 0.0926(3) 0.0226(4) Uani 1 1 d
H6 H 0.7104(13) 1.0396(11) -0.062(3) 0.027 Uiso 1 1 d
C6 C 0.63132(13) 1.07053(12) 0.1762(4) 0.0308(5) Uani 1 1 d
H6A H 0.6224(14) 1.0500(12) 0.329(4) 0.037 Uiso 1 1 d
H6B H 0.5924(14) 1.0480(12) 0.074(4) 0.037 Uiso 1 1 d
C7 C 0.62876(13) 1.15372(12) 0.1772(4) 0.0299(5) Uani 1 1 d
H7A H 0.6365(14) 1.1681(12) 0.324(4) 0.036 Uiso 1 1 d
H7B H 0.5770(15) 1.1734(11) 0.120(4) 0.036 Uiso 1 1 d
C8 C 0.77196(13) 1.11848(11) 0.1001(3) 0.0255(4) Uani 1 1 d
C9 C 0.80704(14) 1.12920(12) 0.3189(3) 0.0286(5) Uani 1 1 d
H9A H 0.8460(15) 1.0924(12) 0.349(4) 0.034 Uiso 1 1 d
H9B H 0.8381(14) 1.1734(14) 0.333(3) 0.034 Uiso 1 1 d
H9C H 0.7575(15) 1.1260(11) 0.420(3) 0.034 Uiso 1 1 d
C10 C 0.84400(14) 1.11637(13) -0.0579(4) 0.0337(5) Uani 1 1 d
H10A H 0.8259(15) 1.1038(12) -0.208(4) 0.040 Uiso 1 1 d
H10B H 0.8764(15) 1.1642(14) -0.050(4) 0.040 Uiso 1 1 d
H10C H 0.8881(15) 1.0784(13) -0.011(4) 0.040 Uiso 1 1 d
C11 C 0.94041(12) 0.83416(11) 0.4080(3) 0.0273(5) Uani 1 1 d
H11A H 0.9762(14) 0.8262(11) 0.293(4) 0.033 Uiso 1 1 d
H11B H 0.9395(14) 0.7898(13) 0.482(4) 0.033 Uiso 1 1 d
C12 C 0.97762(13) 0.89367(13) 0.5399(3) 0.0323(5) Uani 1 1 d
H12A H 1.0328(17) 0.8825(12) 0.563(3) 0.039 Uiso 1 1 d
H12B H 0.9759(14) 0.9419(14) 0.467(4) 0.039 Uiso 1 1 d
C13 C 0.93557(13) 0.90466(13) 0.7501(3) 0.0304(5) Uani 1 1 d
H13A H 0.9320(15) 0.8574(13) 0.817(4) 0.036 Uiso 1 1 d
H13B H 0.9676(15) 0.9348(13) 0.832(4) 0.036 Uiso 1 1 d
C14 C 0.58836(12) 0.83740(14) 0.3751(4) 0.0307(5) Uani 1 1 d
H14A H 0.5577(15) 0.8024(13) 0.292(4) 0.037 Uiso 1 1 d
H14B H 0.5833(15) 0.8852(13) 0.302(4) 0.037 Uiso 1 1 d
C15 C 0.55135(13) 0.84786(13) 0.5899(3) 0.0308(5) Uani 1 1 d
H15A H 0.4945(17) 0.8545(12) 0.571(3) 0.037 Uiso 1 1 d
H15B H 0.5528(15) 0.8051(14) 0.672(4) 0.037 Uiso 1 1 d
C16 C 0.58741(12) 0.91077(13) 0.7128(4) 0.0288(5) Uani 1 1 d
H16A H 0.5838(14) 0.9537(13) 0.624(4) 0.035 Uiso 1 1 d
H16B H 0.5527(15) 0.9193(11) 0.838(4) 0.035 Uiso 1 1 d

loop_
_atom_site_aniso_label
_atom_site_aniso_U_11
_atom_site_aniso_U_22
_atom_site_aniso_U_33
_atom_site_aniso_U_23
_atom_site_aniso_U_13
_atom_site_aniso_U_12
Mg1 0.0166(3) 0.0202(3) 0.0230(3) 0.0008(2) 0.0037(2) 0.0001(2)
O1 0.0215(6) 0.0229(7) 0.0257(7) 0.0027(6) 0.0031(6) -0.0003(5)
O2 0.0234(6) 0.0249(7) 0.0249(7) 0.0042(6) 0.0044(6) 0.0021(6)
O3 0.0197(7) 0.0227(7) 0.0265(7) 0.0013(6) 0.0022(6) 0.0007(6)
O4 0.0198(7) 0.0309(8) 0.0246(7) -0.0042(6) 0.0025(6) 0.0011(6)
O5 0.0237(7) 0.0216(7) 0.0250(7) 0.0009(6) 0.0034(6) 0.0036(6)
O6 0.0201(7) 0.0283(8) 0.0247(7) -0.0070(7) 0.0046(6) -0.0007(6)
O7 0.0251(6) 0.0255(7) 0.0236(6) -0.0003(6) 0.0017(6) 0.0000(6)
O8 0.0242(7) 0.0267(7) 0.0237(6) -0.0005(6) 0.0053(5) 0.0049(6)
C1 0.0148(8) 0.0268(10) 0.0198(8) -0.0019(8) -0.0026(9) -0.0043(8)
C2 0.0205(9) 0.0239(10) 0.0241(10) 0.0004(8) -0.0003(8) -0.0009(8)
C3 0.0402(13) 0.0299(13) 0.0316(12) -0.0047(10) -0.0069(10) 0.0031(11)
C4 0.0180(10) 0.0211(9) 0.0245(9) -0.0035(8) -0.0021(9) -0.0026(8)
C5 0.0225(10) 0.0240(10) 0.0213(10) 0.0003(8) -0.0025(8) -0.0022(8)
C6 0.0229(10) 0.0309(12) 0.0384(13) 0.0063(10) 0.0000(10) -0.0004(9)
C7 0.0209(11) 0.0332(12) 0.0355(13) -0.0004(10) 0.0017(9) -0.0003(9)
C8 0.0218(9) 0.0263(10) 0.0284(9) -0.0010(9) -0.0001(8) 0.0004(8)
C9 0.0297(12) 0.0190(11) 0.0369(12) 0.0015(9) -0.0090(10) 0.0003(10)
C10 0.0290(11) 0.0322(13) 0.0398(14) -0.0008(11) 0.0124(10) 0.0015(10)
C11 0.0205(10) 0.0308(12) 0.0306(11) 0.0018(10) 0.0075(9) 0.0075(9)
C12 0.0186(10) 0.0406(14) 0.0379(12) -0.0054(11) 0.0048(10) -0.0029(9)
C13 0.0195(10) 0.0385(13) 0.0331(12) -0.0074(11) -0.0020(9) 0.0001(9)
C14 0.0204(10) 0.0401(13) 0.0317(11) -0.0056(11) -0.0041(9) 0.0001(9)
C15 0.0165(11) 0.0417(13) 0.0343(12) 0.0022(11) 0.0008(9) -0.0023(9)
C16 0.0197(10) 0.0347(13) 0.0320(11) -0.0003(10) 0.0054(10) 0.0045(9)

loop_
_atom_type_symbol
_atom_type_description
_atom_type_scat_dispersion_real
_atom_type_scat_dispersion_imag
_atom_type_scat_source
C C 0.0181 0.0091 'International Tables Vol C Tables 4.2.6.8 and 6.1.1.4'
H H 0.0000 0.0000 'International Tables Vol C Tables 4.2.6.8 and 6.1.1.4'
O O 0.0492 0.0322 'International Tables Vol C Tables 4.2.6.8 and 6.1.1.4'
Mg Mg 0.1719 0.1771 'International Tables Vol C Tables 4.2.6.8 and 6.1.1.4'

loop_
_geom_angle_atom_site_label_1
_geom_angle_atom_site_label_2
_geom_angle_atom_site_label_3
_geom_angle
_geom_angle_site_symmetry_1
_geom_angle_site_symmetry_3
O5 Mg1 O1 89.06(6) . .
O5 Mg1 O2 90.90(6) . .
O1 Mg1 O2 177.15(6) . .
O5 Mg1 O3 178.17(6) . .
O1 Mg1 O3 89.30(6) . .
O2 Mg1 O3 90.78(6) . .
O5 Mg1 O6 87.52(6) . .
O1 Mg1 O6 89.46(6) . .
O2 Mg1 O6 93.38(6) . .
O3 Mg1 O6 91.64(6) . .
O5 Mg1 O4 92.98(6) . .
O1 Mg1 O4 89.56(6) . .
O2 Mg1 O4 87.60(6) . .
O3 Mg1 O4 87.83(6) . .
O6 Mg1 O4 178.89(6) . .
O5 Mg1 H3O 158.7(6) . .
O1 Mg1 H3O 69.6(6) . .
O2 Mg1 H3O 110.3(6) . .
O3 Mg1 H3O 19.7(6) . .
O6 Mg1 H3O 92.9(6) . .
O4 Mg1 H3O 86.3(6) . .
O5 Mg1 H5O 19.5(6) . .
O1 Mg1 H5O 108.5(6) . .
O2 Mg1 H5O 71.5(6) . .
O3 Mg1 H5O 162.0(6) . .
O6 Mg1 H5O 86.5(6) . .
O4 Mg1 H5O 94.3(6) . .
H3O Mg1 H5O 178.1(9) . .
C1 O1 Mg1 133.80(12) . .
C4 O2 Mg1 130.63(12) . .
C16 O3 Mg1 122.31(12) . .
C16 O3 H3O 110.5(17) . .
Mg1 O3 H3O 97.7(16) . .
C14 O4 Mg1 122.58(13) . .
C14 O4 H4O 109(2) . .
Mg1 O4 H4O 114(2) . .
C11 O5 Mg1 123.08(12) . .
C11 O5 H5O 114.6(19) . .
Mg1 O5 H5O 94.0(18) . .
C13 O6 Mg1 121.04(13) . .
C13 O6 H6O 107(2) . .
Mg1 O6 H6O 112(2) . .
O1 C1 O7 123.04(17) . .
O1 C1 C2 118.52(16) . .
O7 C1 C2 118.42(16) . .
C3 C2 C1 110.18(16) . .
C3 C2 C7 108.90(17) . 3_646
C1 C2 C7 113.32(16) . 3_646
C3 C2 C8 111.53(17) . 3_646
C1 C2 C8 110.66(15) . 3_646
C7 C2 C8 102.03(16) 3_646 3_646
C2 C3 H3A 112.6(13) . .
C2 C3 H3B 111.5(13) . .
H3A C3 H3B 104.9(18) . .
C2 C3 H3C 109.7(14) . .
H3A C3 H3C 114.7(19) . .
H3B C3 H3C 103.0(19) . .
O2 C4 O8 123.27(17) . .
O2 C4 C5 120.06(17) . .
O8 C4 C5 116.66(16) . .
C4 C5 C6 115.55(17) . .
C4 C5 C8 112.24(15) . .
C6 C5 C8 106.23(16) . .
C4 C5 H6 112.0(11) . .
C6 C5 H6 106.6(12) . .
C8 C5 H6 103.3(11) . .
C5 C6 C7 106.68(17) . .
C5 C6 H6A 110.5(12) . .
C7 C6 H6A 110.5(12) . .
C5 C6 H6B 103.1(13) . .
C7 C6 H6B 113.7(13) . .
H6A C6 H6B 112.0(17) . .
C6 C7 C2 106.43(17) . 3_656
C6 C7 H7A 105.7(13) . .
C2 C7 H7A 108.8(14) 3_656 .
C6 C7 H7B 113.1(13) . .
C2 C7 H7B 110.9(13) 3_656 .
H7A C7 H7B 112(2) . .
C9 C8 C10 109.39(18) . .
C9 C8 C5 110.07(16) . .
C10 C8 C5 112.45(16) . .
C9 C8 C2 110.31(16) . 3_656
C10 C8 C2 113.00(17) . 3_656
C5 C8 C2 101.42(15) . 3_656
C8 C9 H9A 109.7(14) . .
C8 C9 H9B 112.7(13) . .
H9A C9 H9B 104(2) . .
C8 C9 H9C 106.8(12) . .
H9A C9 H9C 110.1(18) . .
H9B C9 H9C 113.1(17) . .
C8 C10 H10A 114.1(14) . .
C8 C10 H10B 109.1(13) . .
H10A C10 H10B 112.4(19) . .
C8 C10 H10C 109.9(13) . .
H10A C10 H10C 107.9(19) . .
H10B C10 H10C 102.8(19) . .
O5 C11 C12 113.48(16) . .
O5 C11 H11A 112.5(13) . .
C12 C11 H11A 108.1(13) . .
O5 C11 H11B 106.2(14) . .
C12 C11 H11B 110.9(14) . .
H11A C11 H11B 105.4(19) . .
C11 C12 C13 114.70(18) . .
C11 C12 H12A 108.0(14) . .
C13 C12 H12A 108.1(14) . .
C11 C12 H12B 111.8(13) . .
C13 C12 H12B 106.5(13) . .
H12A C12 H12B 107.5(19) . .
O6 C13 C12 109.83(18) . .
O6 C13 H13A 109.2(15) . .
C12 C13 H13A 107.2(14) . .
O6 C13 H13B 111.8(15) . .
C12 C13 H13B 109.7(14) . .
H13A C13 H13B 109(2) . .
O4 C14 C15 110.27(18) . .
O4 C14 H14A 109.1(14) . .
C15 C14 H14A 112.7(14) . .
O4 C14 H14B 111.6(14) . .
C15 C14 H14B 106.2(14) . .
H14A C14 H14B 106.8(19) . .
C14 C15 C16 114.89(19) . .
C14 C15 H15A 106.6(14) . .
C16 C15 H15A 109.9(14) . .
C14 C15 H15B 113.0(14) . .
C16 C15 H15B 109.7(14) . .
H15A C15 H15B 102(2) . .
O3 C16 C15 112.86(17) . .
O3 C16 H16A 109.0(13) . .
C15 C16 H16A 107.0(13) . .
O3 C16 H16B 110.5(13) . .
C15 C16 H16B 109.2(13) . .
H16A C16 H16B 108.1(17) . .

loop_
_geom_bond_atom_site_label_1
_geom_bond_atom_site_label_2
_geom_bond_distance
_geom_bond_site_symmetry_2
Mg1 O5 2.0530(14) .
Mg1 O1 2.0560(13) .
Mg1 O2 2.0655(14) .
Mg1 O3 2.0693(14) .
Mg1 O6 2.0784(14) .
Mg1 O4 2.0944(15) .
Mg1 H3O 2.31(2) .
Mg1 H5O 2.23(2) .
O1 C1 1.255(2) .
O2 C4 1.255(2) .
O3 C16 1.424(2) .
O3 H3O 0.79(2) .
O4 C14 1.432(3) .
O4 H4O 0.68(3) .
O5 C11 1.422(2) .
O5 H5O 0.75(2) .
O6 C13 1.434(2) .
O6 H6O 0.69(3) .
O7 C1 1.269(2) .
O8 C4 1.272(2) .
C1 C2 1.537(3) .
C2 C3 1.522(3) .
C2 C7 1.545(3) 3_646
C2 C8 1.586(3) 3_646
C3 H3A 1.02(3) .
C3 H3B 1.05(3) .
C3 H3C 1.02(3) .
C4 C5 1.514(3) .
C5 C6 1.531(3) .
C5 C8 1.554(3) .
C5 H6 1.01(2) .
C6 C7 1.533(3) .
C6 H6A 1.06(2) .
C6 H6B 0.99(2) .
C7 C2 1.545(3) 3_656
C7 H7A 0.98(3) .
C7 H7B 0.98(2) .
C8 C9 1.522(3) .
C8 C10 1.534(3) .
C8 C2 1.586(3) 3_656
C9 H9A 0.94(2) .
C9 H9B 0.96(3) .
C9 H9C 1.03(2) .
C10 H10A 1.03(3) .
C10 H10B 1.02(3) .
C10 H10C 1.04(3) .
C11 C12 1.506(3) .
C11 H11A 0.95(3) .
C11 H11B 0.94(2) .
C12 C13 1.517(3) .
C12 H12A 0.92(3) .
C12 H12B 1.00(3) .
C13 H13A 0.97(2) .
C13 H13B 0.92(3) .
C14 C15 1.508(3) .
C14 H14A 0.97(3) .
C14 H14B 1.00(2) .
C15 C16 1.515(3) .
C15 H15A 0.93(3) .
C15 H15B 0.95(3) .
C16 H16A 0.98(2) .
C16 H16B 0.99(3) .
